data_4338193
loop_
_publ_author_name
'Bang, Seong-Eun'
'Lee, Dong Woo'
'Ok, Kang Min'

_publ_section_title
;
 Variable Framework Structures and Centricities in Alkali Metal Yttrium
 Selenites, AY(SeO3)2 (A = Na, K, Rb, and Cs).
;
_journal_issue 9
_journal_name_full 'Inorganic chemistry'
_journal_page_first 4756
_journal_page_last 4762
_journal_paper_doi 10.1021/ic500548v
_journal_volume 53
_journal_year 2014
_chemical_formula_sum 'K O6 Se2 Y'
_chemical_formula_weight 381.93
_chemical_name_systematic
;
 ?
;
_space_group_IT_number 62
_symmetry_cell_setting orthorhombic
_symmetry_space_group_name_Hall '-P 2ac 2n'
_symmetry_space_group_name_H-M 'P n m a'
_atom_sites_solution_primary direct
_atom_sites_solution_secondary difmap
_cell_angle_alpha 90
_cell_angle_beta 90
_cell_angle_gamma 90
_cell_formula_units_Z 4
_cell_length_a 13.3838(2)
_cell_length_b 5.70270(10)
_cell_length_c 8.6759(2)
_cell_measurement_temperature 298.0(2)
_cell_volume 662.18(2)
_computing_structure_refinement 'SHELXL-97 (Sheldrick, 1997)'
_diffrn_ambient_temperature 298.0(2)
_diffrn_measured_fraction_theta_full 0.999
_diffrn_measured_fraction_theta_max 0.999
_diffrn_measurement_device_type 'Bruker SMART Breeze'
_diffrn_measurement_method CCD
_diffrn_radiation_monochromator graphite
_diffrn_radiation_type MoK\a
_diffrn_radiation_wavelength 0.71073
_diffrn_reflns_av_R_equivalents 0.1165
_diffrn_reflns_av_unetI/netI 0.0596
_diffrn_reflns_limit_h_max 17
_diffrn_reflns_limit_h_min -17
_diffrn_reflns_limit_k_max 7
_diffrn_reflns_limit_k_min -7
_diffrn_reflns_limit_l_max 11
_diffrn_reflns_limit_l_min -11
_diffrn_reflns_number 12166
_diffrn_reflns_theta_full 28.28
_diffrn_reflns_theta_max 28.28
_diffrn_reflns_theta_min 3.04
_exptl_absorpt_coefficient_mu 20.396
_exptl_absorpt_correction_T_max 0.59
_exptl_absorpt_correction_T_min 0.52
_exptl_absorpt_correction_type empirical
_exptl_absorpt_process_details
; 
 SADABS(Blessing, 1995) 
;
_exptl_crystal_colour Colorless
_exptl_crystal_density_diffrn 3.831
_exptl_crystal_density_method 'not measured'
_exptl_crystal_description Block
_exptl_crystal_F_000 696
_exptl_crystal_size_max 0.032
_exptl_crystal_size_mid 0.029
_exptl_crystal_size_min 0.026
_refine_diff_density_max 0.866
_refine_diff_density_min -0.903
_refine_diff_density_rms 0.194
_refine_ls_extinction_coef 0.00223(17)
_refine_ls_extinction_expression Fc^*^=kFc[1+0.001xFc^2^\l^3^/sin(2\q)]^-1/4^
_refine_ls_extinction_method SHELXL
_refine_ls_goodness_of_fit_ref 0.892
_refine_ls_matrix_type full
_refine_ls_number_parameters 56
_refine_ls_number_reflns 902
_refine_ls_number_restraints 0
_refine_ls_restrained_S_all 0.892
_refine_ls_R_factor_all 0.0544
_refine_ls_R_factor_gt 0.0294
_refine_ls_shift/su_max 0
_refine_ls_shift/su_mean 0
_refine_ls_structure_factor_coef Fsqd
_refine_ls_weighting_details 'calc w=1/[\s^2^(Fo^2^)+(0.0122P)^2^+0.0000P] where P=(Fo^2^+2Fc^2^)/3'
_refine_ls_weighting_scheme calc
_refine_ls_wR_factor_gt 0.0461
_refine_ls_wR_factor_ref 0.0496
_reflns_number_gt 641
_reflns_number_total 902
_reflns_threshold_expression >2s\(I)
_cod_data_source_file ic500548v_si_002.cif
_cod_data_source_block KY(SeO3)2
_cod_depositor_comments
;
The following automatic conversions were performed:

'_symmetry_cell_setting' value 'Orthorhombic' changed to
'orthorhombic' according to
/usr/data/users/saulius/crontab/automatic-downloads/rss-feeds/ACS/lib/dictionaries/cif_core.dic
dictionary named 'cif_core.dic' version 2.4.2 from
2011-04-26.

'_exptl_absorpt_correction_type' value 'EMPIRICAL'
changed to 'empirical' according to
/usr/data/users/saulius/crontab/automatic-downloads/rss-feeds/ACS/lib/dictionaries/cif_core.dic
dictionary named 'cif_core.dic' version 2.4.2 from 2011-04-26.

Automatic conversion script
Id: cif_fix_values 2281 2013-09-26 08:29:07Z andrius 

 Adding full bibliography for 4338193--4338195.cif.
;
_cod_original_sg_symbol_H-M Pnma
_cod_database_code 4338193

loop_
_symmetry_equiv_pos_as_xyz
'x, y, z'
'-x+1/2, -y, z+1/2'
'-x, y+1/2, -z'
'x+1/2, -y+1/2, -z+1/2'
'-x, -y, -z'
'x-1/2, y, -z-1/2'
'x, -y-1/2, z'
'-x-1/2, y-1/2, z-1/2'

loop_
_atom_site_label
_atom_site_type_symbol
_atom_site_fract_x
_atom_site_fract_y
_atom_site_fract_z
_atom_site_U_iso_or_equiv
_atom_site_adp_type
_atom_site_occupancy
_atom_site_symmetry_multiplicity
_atom_site_calc_flag
_atom_site_refinement_flags
Y1 Y 0.40262(5) 0.25 0.69122(8) 0.01391(18) Uani 1 2 d S
Se1 Se 0.29489(5) -0.25 0.48748(9) 0.01734(19) Uani 1 2 d S
Se2 Se 0.06839(5) -0.25 0.77916(8) 0.01534(19) Uani 1 2 d S
K1 K 0.12531(12) 0.25 0.5042(2) 0.0219(4) Uani 1 2 d S
O1 O 0.2917(2) -0.0195(5) 0.6091(4) 0.0233(8) Uani 1 1 d .
O2 O 0.1763(3) -0.25 0.4212(6) 0.0201(11) Uani 1 2 d S
O3 O 0.0055(2) -0.0212(5) 0.7030(4) 0.0172(8) Uani 1 1 d .
O4 O 0.0255(4) -0.25 0.9629(6) 0.0256(12) Uani 1 2 d S

loop_
_atom_site_aniso_label
_atom_site_aniso_U_11
_atom_site_aniso_U_22
_atom_site_aniso_U_33
_atom_site_aniso_U_23
_atom_site_aniso_U_13
_atom_site_aniso_U_12
Y1 0.0154(4) 0.0120(3) 0.0144(4) 0 -0.0002(3) 0
Se1 0.0156(4) 0.0142(3) 0.0222(4) 0 -0.0001(3) 0
Se2 0.0141(4) 0.0122(3) 0.0198(4) 0 -0.0009(3) 0
K1 0.0214(9) 0.0175(7) 0.0269(10) 0 -0.0036(7) 0
O1 0.022(2) 0.0153(18) 0.032(2) -0.0030(15) -0.0039(18) 0.0001(15)
O2 0.014(2) 0.020(3) 0.026(3) 0 -0.006(2) 0
O3 0.0199(19) 0.0123(16) 0.0195(19) 0.0030(15) 0.0022(15) 0.0045(13)
O4 0.028(3) 0.032(3) 0.016(3) 0 0.000(2) 0

loop_
_atom_type_symbol
_atom_type_description
_atom_type_scat_dispersion_real
_atom_type_scat_dispersion_imag
_atom_type_scat_source
O O 0.0106 0.006 'International Tables Vol C Tables 4.2.6.8 and 6.1.1.4'
K K 0.2009 0.2494 'International Tables Vol C Tables 4.2.6.8 and 6.1.1.4'
Se Se -0.0929 2.2259 'International Tables Vol C Tables 4.2.6.8 and 6.1.1.4'
Y Y -2.7962 3.5667 'International Tables Vol C Tables 4.2.6.8 and 6.1.1.4'

loop_
_geom_angle_atom_site_label_1
_geom_angle_atom_site_label_2
_geom_angle_atom_site_label_3
_geom_angle
_geom_angle_site_symmetry_1
_geom_angle_site_symmetry_3
O4 Y1 O1 90.19(13) 2_554 .
O4 Y1 O1 90.19(13) 2_554 7_565
O1 Y1 O1 86.04(16) . 7_565
O4 Y1 O2 178.02(17) 2_554 2
O1 Y1 O2 88.36(12) . 2
O1 Y1 O2 88.36(12) 7_565 2
O4 Y1 O3 95.68(13) 2_554 4_556
O1 Y1 O3 174.13(13) . 4_556
O1 Y1 O3 93.61(11) 7_565 4_556
O2 Y1 O3 85.77(12) 2 4_556
O4 Y1 O3 95.68(13) 2_554 6_657
O1 Y1 O3 93.61(11) . 6_657
O1 Y1 O3 174.13(13) 7_565 6_657
O2 Y1 O3 85.77(12) 2 6_657
O3 Y1 O3 86.13(15) 4_556 6_657
O4 Y1 K1 131.21(4) 2_554 2_565
O1 Y1 K1 130.30(9) . 2_565
O1 Y1 K1 70.32(9) 7_565 2_565
O2 Y1 K1 49.38(4) 2 2_565
O3 Y1 K1 44.52(8) 4_556 2_565
O3 Y1 K1 105.75(9) 6_657 2_565
O4 Y1 K1 131.21(4) 2_554 2
O1 Y1 K1 70.32(9) . 2
O1 Y1 K1 130.30(9) 7_565 2
O2 Y1 K1 49.38(4) 2 2
O3 Y1 K1 105.75(9) 4_556 2
O3 Y1 K1 44.52(8) 6_657 2
K1 Y1 K1 92.25(4) 2_565 2
O4 Y1 K1 105.65(13) 2_554 6_657
O1 Y1 K1 134.68(8) . 6_657
O1 Y1 K1 134.68(8) 7_565 6_657
O2 Y1 K1 76.34(12) 2 6_657
O3 Y1 K1 43.64(8) 4_556 6_657
O3 Y1 K1 43.64(8) 6_657 6_657
K1 Y1 K1 67.37(3) 2_565 6_657
K1 Y1 K1 67.37(3) 2 6_657
O4 Y1 K1 92.30(13) 2_554 .
O1 Y1 K1 43.06(8) . .
O1 Y1 K1 43.06(8) 7_565 .
O2 Y1 K1 85.72(12) 2 .
O3 Y1 K1 136.00(8) 4_556 .
O3 Y1 K1 136.00(8) 6_657 .
K1 Y1 K1 100.86(2) 2_565 .
K1 Y1 K1 100.86(2) 2 .
K1 Y1 K1 162.05(3) 6_657 .
O1 Se1 O1 102.5(2) . 7
O1 Se1 O2 100.91(15) . .
O1 Se1 O2 100.91(15) 7 .
O1 Se1 K1 124.68(12) . 1_545
O1 Se1 K1 49.44(11) 7 1_545
O2 Se1 K1 55.14(6) . 1_545
O1 Se1 K1 49.44(11) . .
O1 Se1 K1 124.68(12) 7 .
O2 Se1 K1 55.14(6) . .
K1 Se1 K1 102.85(4) 1_545 .
O3 Se2 O3 101.3(2) 7 .
O3 Se2 O4 101.50(15) 7 .
O3 Se2 O4 101.50(15) . .
O3 Se2 K1 50.84(11) 7 5_556
O3 Se2 K1 50.84(11) . 5_556
O4 Se2 K1 113.67(17) . 5_556
O3 Se2 K1 43.36(11) 7 1_545
O3 Se2 K1 115.78(12) . 1_545
O4 Se2 K1 131.25(2) . 1_545
K1 Se2 K1 73.33(3) 5_556 1_545
O3 Se2 K1 115.78(12) 7 .
O3 Se2 K1 43.36(11) . .
O4 Se2 K1 131.25(2) . .
K1 Se2 K1 73.33(3) 5_556 .
K1 Se2 K1 97.42(4) 1_545 .
O3 K1 O3 66.59(13) 7_565 .
O3 K1 O3 106.85(8) 7_565 5_556
O3 K1 O3 77.49(11) . 5_556
O3 K1 O3 77.49(11) 7_565 3_556
O3 K1 O3 106.85(8) . 3_556
O3 K1 O3 54.95(12) 5_556 3_556
O3 K1 O1 87.34(10) 7_565 7_565
O3 K1 O1 123.00(11) . 7_565
O3 K1 O1 159.03(12) 5_556 7_565
O3 K1 O1 115.92(9) 3_556 7_565
O3 K1 O1 123.00(11) 7_565 .
O3 K1 O1 87.34(10) . .
O3 K1 O1 115.92(9) 5_556 .
O3 K1 O1 159.03(12) 3_556 .
O1 K1 O1 65.14(13) 7_565 .
O3 K1 O2 142.48(11) 7_565 .
O3 K1 O2 75.89(11) . .
O3 K1 O2 63.42(10) 5_556 .
O3 K1 O2 115.09(12) 3_556 .
O1 K1 O2 114.08(11) 7_565 .
O1 K1 O2 52.50(11) . .
O3 K1 O2 75.89(11) 7_565 1_565
O3 K1 O2 142.48(11) . 1_565
O3 K1 O2 115.09(12) 5_556 1_565
O3 K1 O2 63.42(10) 3_556 1_565
O1 K1 O2 52.50(11) 7_565 1_565
O1 K1 O2 114.08(11) . 1_565
O2 K1 O2 141.63(18) . 1_565
O3 K1 Se2 90.47(8) 7_565 5_556
O3 K1 Se2 90.47(8) . 5_556
O3 K1 Se2 27.56(6) 5_556 5_556
O3 K1 Se2 27.56(6) 3_556 5_556
O1 K1 Se2 141.75(7) 7_565 5_556
O1 K1 Se2 141.75(7) . 5_556
O2 K1 Se2 89.99(9) . 5_556
O2 K1 Se2 89.99(9) 1_565 5_556
O3 K1 Se1 87.10(6) 7_565 1_565
O3 K1 Se1 143.88(9) . 1_565
O3 K1 Se1 136.10(8) 5_556 1_565
O3 K1 Se1 89.95(6) 3_556 1_565
O1 K1 Se1 26.66(7) 7_565 1_565
O1 K1 Se1 87.02(7) . 1_565
O2 K1 Se1 126.03(10) . 1_565
O2 K1 Se1 27.31(8) 1_565 1_565
Se2 K1 Se1 115.09(3) 5_556 1_565
O3 K1 Se1 143.88(9) 7_565 .
O3 K1 Se1 87.10(6) . .
O3 K1 Se1 89.95(6) 5_556 .
O3 K1 Se1 136.10(8) 3_556 .
O1 K1 Se1 87.02(7) 7_565 .
O1 K1 Se1 26.66(7) . .
O2 K1 Se1 27.31(8) . .
O2 K1 Se1 126.03(10) 1_565 .
Se2 K1 Se1 115.09(3) 5_556 .
Se1 K1 Se1 102.85(4) 1_565 .
O3 K1 Se2 24.29(6) 7_565 1_565
O3 K1 Se2 85.04(7) . 1_565
O3 K1 Se2 128.46(8) 5_556 1_565
O3 K1 Se2 85.91(7) 3_556 1_565
O1 K1 Se2 63.38(7) 7_565 1_565
O1 K1 Se2 111.15(8) . 1_565
O2 K1 Se2 154.82(10) . 1_565
O2 K1 Se2 59.04(9) 1_565 1_565
Se2 K1 Se2 106.67(3) 5_556 1_565
Se1 K1 Se2 64.059(18) 1_565 1_565
Se1 K1 Se2 137.51(5) . 1_565
Se1 O1 Y1 135.51(18) . .
Se1 O1 K1 103.89(15) . .
Y1 O1 K1 104.34(11) . .
Se1 O2 Y1 137.8(3) . 2_554
Se1 O2 K1 97.55(10) . 1_545
Y1 O2 K1 96.03(10) 2_554 1_545
Se1 O2 K1 97.55(10) . .
Y1 O2 K1 96.03(10) 2_554 .
K1 O2 K1 141.63(18) 1_545 .
Se2 O3 Y1 132.25(18) . 6_557
Se2 O3 K1 112.35(14) . .
Y1 O3 K1 102.66(11) 6_557 .
Se2 O3 K1 101.60(13) . 5_556
Y1 O3 K1 101.32(11) 6_557 5_556
K1 O3 K1 102.51(11) . 5_556
Se2 O4 Y1 134.3(3) . 2

loop_
_geom_bond_atom_site_label_1
_geom_bond_atom_site_label_2
_geom_bond_distance
_geom_bond_site_symmetry_2
Y1 O4 2.202(5) 2_554
Y1 O1 2.252(3) .
Y1 O1 2.252(3) 7_565
Y1 O2 2.258(5) 2
Y1 O3 2.265(3) 4_556
Y1 O3 2.265(3) 6_657
Y1 K1 3.9554(13) 2_565
Y1 K1 3.9554(13) 2
Y1 K1 3.9830(18) 6_657
Y1 K1 4.0505(17) .
Se1 O1 1.686(3) .
Se1 O1 1.686(3) 7
Se1 O2 1.688(5) .
Se1 K1 3.6472(11) 1_545
Se1 K1 3.6472(11) .
Se2 O3 1.688(3) 7
Se2 O3 1.688(3) .
Se2 O4 1.694(5) .
Se2 K1 3.5731(18) 5_556
Se2 K1 3.7947(12) 1_545
Se2 K1 3.7947(12) .
K1 O3 2.817(3) 7_565
K1 O3 2.817(3) .
K1 O3 2.828(4) 5_556
K1 O3 2.828(4) 3_556
K1 O1 2.855(3) 7_565
K1 O1 2.855(3) .
K1 O2 3.0190(17) .
K1 O2 3.0190(17) 1_565
K1 Se2 3.5731(18) 5_556
K1 Se1 3.6472(11) 1_565
K1 Se2 3.7947(12) 1_565
O2 Y1 2.258(5) 2_554
O2 K1 3.0190(17) 1_545
O3 Y1 2.265(3) 6_557
O3 K1 2.828(4) 5_556
O4 Y1 2.202(5) 2
